data_2011453
loop_
_publ_author_name
'Li, Yi-Zhi'
'Wang, Min'
'Wang, Liu-Fang'
'Xia, Chun-Gu'

_publ_section_title
;
 Bis(pyridinecarboxylato-<i>O</i>,<i>N</i>)(pyridinecarboxylic
 acid-<i>O</i>,<i>N</i>)manganese(III) hydroxide
;
_journal_issue 10
_journal_name_full 'Acta Crystallographica Section C'
_journal_page_first e445
_journal_page_last e446
_journal_paper_doi 10.1107/S0108270100012245
_journal_volume 56
_journal_year 2000
_chemical_formula_iupac '[Mn (C6 H4 N O2)2 (C6 H5 N O2)], OH'
_chemical_formula_moiety 'C18 H14 Mn N3 O7'
_chemical_formula_sum 'C18 H14 Mn N3 O7'
_chemical_formula_weight 439.26
_chemical_name_systematic
;
Bis(pyridinecarboxylato-O,N)(pyridinecarboxylic acid-O,N)manganese(III)
hydroxide
;
_space_group_IT_number 15
_symmetry_cell_setting monoclinic
_symmetry_space_group_name_Hall '-C 2yc'
_symmetry_space_group_name_H-M 'C 1 2/c 1'
_cell_angle_alpha 90.00
_cell_angle_beta 94.40(3)
_cell_angle_gamma 90.00
_cell_formula_units_Z 8
_cell_length_a 30.523(6)
_cell_length_b 8.4111(17)
_cell_length_c 13.914(3)
_cell_measurement_reflns_used 4099
_cell_measurement_temperature 293(2)
_cell_measurement_theta_max 27
_cell_measurement_theta_min 1
_cell_volume 3561.6(13)
_computing_cell_refinement 'DENZO-SMN (Otwinowski & Minor, 1997)'
_computing_data_collection 'KappaCCD Server Software (Nonius, 1997)'
_computing_data_reduction DENZO-SMN
_computing_publication_material SHELXL97
_computing_structure_refinement 'SHELXL97 (Sheldrick, 1997)'
_computing_structure_solution 'SHELXS97 (Sheldrick, 1997)'
_diffrn_ambient_temperature 293(2)
_diffrn_measured_fraction_theta_full .997
_diffrn_measured_fraction_theta_max .997
_diffrn_measurement_device_type KappaCCD
_diffrn_measurement_method '\f and \w scans with \k offsets'
_diffrn_radiation_monochromator graphite
_diffrn_radiation_source 'fine-focus sealed tube'
_diffrn_radiation_type MoK\a
_diffrn_radiation_wavelength .71073
_diffrn_reflns_av_R_equivalents .0762
_diffrn_reflns_av_sigmaI/netI .0513
_diffrn_reflns_limit_h_max 39
_diffrn_reflns_limit_h_min -39
_diffrn_reflns_limit_k_max 10
_diffrn_reflns_limit_k_min 0
_diffrn_reflns_limit_l_max 17
_diffrn_reflns_limit_l_min 0
_diffrn_reflns_number 6842
_diffrn_reflns_theta_full 27.53
_diffrn_reflns_theta_max 27.53
_diffrn_reflns_theta_min 1.34
_diffrn_standards_decay_% <0.005
_diffrn_standards_number 0
_exptl_absorpt_coefficient_mu .791
_exptl_absorpt_correction_type none
_exptl_crystal_colour brown
_exptl_crystal_density_diffrn 1.638
_exptl_crystal_density_method 'not measured'
_exptl_crystal_description Plate
_exptl_crystal_F_000 1792
_exptl_crystal_size_max .16
_exptl_crystal_size_mid .10
_exptl_crystal_size_min .08
_refine_diff_density_max .883
_refine_diff_density_min -.795
_refine_ls_extinction_coef .0139(4)
_refine_ls_extinction_method SHELXL97
_refine_ls_goodness_of_fit_ref .860
_refine_ls_hydrogen_treatment constr
_refine_ls_matrix_type full
_refine_ls_number_parameters 263
_refine_ls_number_reflns 4099
_refine_ls_number_restraints 0
_refine_ls_restrained_S_all .860
_refine_ls_R_factor_all .029
_refine_ls_R_factor_gt .029
_refine_ls_shift/su_max .001
_refine_ls_shift/su_mean .000
_refine_ls_structure_factor_coef Fsqd
_refine_ls_weighting_details 'calc w = 1/[\s^2^(Fo^2^)+(0.0600P)^2^+0.5500P] where P = (Fo^2^+2Fc^2^)/3'
_refine_ls_weighting_scheme calc
_refine_ls_wR_factor_ref .067
_reflns_number_gt 3882
_reflns_number_total 4099
_reflns_threshold_expression I>2\s(I)
_cod_data_source_file qa0380.cif
_cod_data_source_block I
_cod_depositor_comments
;
The following automatic conversions were performed:
'_symmetry_cell_setting' value 'Monoclinic' changed to 'monoclinic'
according to '/home/saulius/struct/CIF-dictionaries/cif_core.dic'
dictionary named 'cif_core.dic' version 2.4.1 from 2010-06-29.

Automatic conversion script
Id: cif_fix_enum 1527 2010-12-29 10:47:43Z saulius 

The following automatic conversions were performed:

'_symmetry_cell_setting' value 'Monoclinic' changed to 'monoclinic'
according to /home/saulius/struct/CIF-dictionaries/cif_core.dic
dictionary named 'cif_core.dic' version 2.4.1 from 2010-06-29.

Automatic conversion script
Id: cif_fix_values 1715 2011-07-08 13:25:40Z adriana 
;
_cod_original_cell_volume 3561.6(12)
_cod_original_sg_symbol_H-M 'C 2/c'
_cod_database_code 2011453
_cod_database_fobs_code 2011453

loop_
_symmetry_equiv_pos_as_xyz
'x, y, z'
'-x, y, -z+1/2'
'x+1/2, y+1/2, z'
'-x+1/2, y+1/2, -z+1/2'
'-x, -y, -z'
'x, -y, z-1/2'
'-x+1/2, -y+1/2, -z'
'x+1/2, -y+1/2, z-1/2'

loop_
_atom_site_label
_atom_site_fract_x
_atom_site_fract_y
_atom_site_fract_z
_atom_site_U_iso_or_equiv
_atom_site_adp_type
_atom_site_calc_flag
_atom_site_refinement_flags
_atom_site_occupancy
_atom_site_disorder_assembly
_atom_site_disorder_group
_atom_site_type_symbol
Mn1 .614124(4) .217414(16) .116907(9) .04042(7) Uani d . 1 . . Mn
O1 .65559(2) .38753(10) .11856(5) .05395(17) Uani d . 1 . . O
O2 .70201(3) .51880(12) .03362(6) .0714(2) Uani d . 1 . . O
O3 .61673(2) .22286(9) .25571(6) .05266(18) Uani d . 1 . . O
O4 .65768(3) .17416(13) .39219(5) .0732(2) Uani d . 1 . . O
H4A .6378 .2326 .4131 .080 Uiso d R 1 . . H
O5 .57350(2) .04351(7) .10354(5) .04533(15) Uani d . 1 . . O
O6 .50603(2) -.04327(10) .11845(7) .0664(2) Uani d . 1 . . O
N1 .61955(2) .24168(10) -.03602(6) .04430(17) Uani d . 1 . . N
N2 .66947(2) .05081(10) .15712(6) .04671(17) Uani d . 1 . . N
N3 .54979(2) .34168(9) .11297(5) .04137(16) Uani d . 1 . . N
C1 .64966(3) .35425(11) -.04899(6) .04342(18) Uani d . 1 . . C
C2 .65633(3) .39359(13) -.14210(7) .0510(2) Uani d . 1 . . C
H2A .6777 .4730 -.1546 .080 Uiso d R 1 . . H
C3 .63283(4) .31487(14) -.21723(7) .0561(2) Uani d . 1 . . C
H3A .6378 .3399 -.2828 .080 Uiso d R 1 . . H
C4 .60261(4) .20621(12) -.19908(7) .0521(2) Uani d . 1 . . C
H4B .5855 .1539 -.2505 .080 Uiso d R 1 . . H
C5 .59554(3) .16963(12) -.10229(7) .04510(19) Uani d . 1 . . C
H5A .5743 .0904 -.0885 .080 Uiso d R 1 . . H
C6 .67098(3) .42812(12) .03573(7) .0499(2) Uani d . 1 . . C
C7 .67961(3) .06377(11) .25243(6) .04094(18) Uani d . 1 . . C
C8 .71693(3) -.01414(12) .29548(7) .0515(2) Uani d . 1 . . C
H8A .7241 -.0032 .3636 .080 Uiso d R 1 . . H
C9 .74276(3) -.10262(15) .24163(10) .0651(3) Uani d . 1 . . C
H9A .7684 -.1549 .2705 .080 Uiso d R 1 . . H
C10 .73194(3) -.11889(16) .14399(10) .0660(3) Uani d . 1 . . C
H10A .7495 -.1826 .1045 .080 Uiso d R 1 . . H
C11 .69538(3) -.04053(14) .10287(8) .0560(2) Uani d . 1 . . C
H11A .6878 -.0516 .0350 .080 Uiso d R 1 . . H
C12 .65057(3) .15824(11) .30665(6) .04570(19) Uani d . 1 . . C
C13 .51797(3) .23231(9) .11744(6) .03862(17) Uani d . 1 . . C
C14 .47432(3) .27869(13) .12834(8) .0517(2) Uani d . 1 . . C
H14A .4519 .1996 .1325 .080 Uiso d R 1 . . H
C15 .46470(3) .43743(12) .13160(8) .0518(2) Uani d . 1 . . C
H15A .4351 .4717 .1385 .080 Uiso d R 1 . . H
C16 .49811(4) .54807(14) .12634(8) .0571(2) Uani d . 1 . . C
H16A .4918 .6598 .1283 .080 Uiso d R 1 . . H
C17 .53983(3) .49588(12) .11596(7) .0494(2) Uani d . 1 . . C
H17A .5629 .5729 .1124 .080 Uiso d R 1 . . H
C18 .53185(3) .06829(12) .11369(7) .0477(2) Uani d . 1 . . C
O7 .60981(5) .26293(15) .54448(12) .1074(4) Uani d . 1 . . O
H7A .5842 .2122 .5664 .080 Uiso d R 1 . . H

loop_
_atom_site_aniso_label
_atom_site_aniso_U_11
_atom_site_aniso_U_22
_atom_site_aniso_U_33
_atom_site_aniso_U_12
_atom_site_aniso_U_13
_atom_site_aniso_U_23
Mn1 .03257(9) .05178(11) .03600(10) .00273(4) -.00336(6) -.00100(5)
O1 .0473(3) .0682(4) .0451(3) -.0108(3) -.0045(3) -.0093(3)
O2 .0599(5) .0889(6) .0629(5) -.0340(4) -.0117(4) .0046(4)
O3 .0403(3) .0668(4) .0504(4) .0104(3) .0003(3) .0006(3)
O4 .0855(6) .0959(6) .0371(4) .0205(5) -.0033(4) -.0120(4)
O5 .0378(3) .0401(3) .0577(4) .0033(2) .0011(3) .0031(3)
O6 .0477(4) .0574(4) .0940(6) -.0126(3) .0046(4) .0073(4)
N1 .0304(3) .0498(4) .0520(4) .0016(3) -.0017(3) .0005(3)
N2 .0395(4) .0565(4) .0435(4) .0010(3) -.0013(3) -.0005(3)
N3 .0376(3) .0500(4) .0357(3) .0010(3) -.0021(3) -.0023(3)
C1 .0366(4) .0498(4) .0425(4) .0021(3) -.0063(3) -.0013(4)
C2 .0457(5) .0669(6) .0410(4) .0019(4) .0067(4) .0056(4)
C3 .0624(6) .0698(6) .0370(4) .0164(5) .0108(4) .0080(4)
C4 .0594(6) .0557(5) .0389(5) .0087(4) -.0115(4) -.0068(4)
C5 .0384(4) .0516(4) .0452(5) -.0007(3) .0031(3) -.0062(4)
C6 .0372(4) .0577(5) .0535(5) -.0024(3) -.0058(4) .0046(4)
C7 .0325(4) .0511(4) .0388(4) -.0080(3) -.0004(3) -.0024(3)
C8 .0429(5) .0607(5) .0485(5) .0035(4) -.0130(4) .0038(4)
C9 .0393(5) .0709(6) .0827(8) .0099(4) -.0103(5) .0036(6)
C10 .0430(5) .0756(7) .0793(8) .0124(5) .0038(5) -.0115(6)
C11 .0430(5) .0753(6) .0491(5) .0082(4) .0003(4) -.0102(5)
C12 .0512(5) .0450(4) .0402(4) -.0068(3) -.0012(4) .0060(3)
C13 .0371(4) .0392(4) .0392(4) -.0024(3) .0005(3) .0048(3)
C14 .0319(4) .0683(6) .0547(6) .0006(3) .0030(4) .0025(4)
C15 .0379(4) .0551(5) .0617(6) .0101(4) -.0011(4) -.0014(4)
C16 .0608(6) .0619(6) .0477(5) .0126(5) -.0023(4) -.0034(4)
C17 .0503(5) .0525(5) .0441(5) .0027(4) -.0054(4) -.0030(4)
C18 .0400(4) .0566(5) .0461(5) .0012(4) .0001(3) .0047(4)
O7 .0967(8) .0904(7) .1355(12) -.0040(6) .0122(8) -.0251(8)

loop_
_atom_type_symbol
_atom_type_description
_atom_type_scat_dispersion_real
_atom_type_scat_dispersion_imag
_atom_type_scat_source
C C .0033 .0016 'International Tables Vol C Tables 4.2.6.8 and 6.1.1.4'
H H .0000 .0000 'International Tables Vol C Tables 4.2.6.8 and 6.1.1.4'
N N .0061 .0033 'International Tables Vol C Tables 4.2.6.8 and 6.1.1.4'
O O .0106 .0060 'International Tables Vol C Tables 4.2.6.8 and 6.1.1.4'
Mn Mn .3368 .7283 'International Tables Vol C Tables 4.2.6.8 and 6.1.1.4'

loop_
_geom_angle_atom_site_label_1
_geom_angle_atom_site_label_2
_geom_angle_atom_site_label_3
_geom_angle
_geom_angle_publ_flag
O1 Mn1 O5 174.91(3) y
O1 Mn1 O3 89.64(4) y
O5 Mn1 O3 95.28(4) y
O1 Mn1 N1 80.79(4) y
O5 Mn1 N1 94.27(3) y
O3 Mn1 N1 170.41(3) y
O1 Mn1 N3 103.39(3) y
O5 Mn1 N3 78.04(3) y
O3 Mn1 N3 88.97(4) y
N1 Mn1 N3 93.77(4) y
O1 Mn1 N2 88.81(4) y
O5 Mn1 N2 90.96(3) y
O3 Mn1 N2 77.96(4) y
N1 Mn1 N2 101.12(4) y
N3 Mn1 N2 162.14(3) y
C6 O1 Mn1 117.54(6) y
C12 O3 Mn1 119.83(7) y
C12 O4 H4A 108.9 ?
C18 O5 Mn1 119.68(6) y
C5 N1 C1 126.54(9) y
C5 N1 Mn1 125.50(7) y
C1 N1 Mn1 107.74(6) y
C7 N2 C11 119.37(8) y
C7 N2 Mn1 108.02(6) y
C11 N2 Mn1 132.18(7) y
C17 N3 C13 119.84(8) y
C17 N3 Mn1 131.30(6) y
C13 N3 Mn1 108.52(6) y
N1 C1 C2 116.85(9) y
N1 C1 C6 117.70(9) y
C2 C1 C6 125.40(9) y
C1 C2 C3 119.46(10) y
C1 C2 H2A 119.5 ?
C3 C2 H2A 121.0 ?
C4 C3 C2 120.51(9) y
C4 C3 H3A 119.5 ?
C2 C3 H3A 120.0 ?
C3 C4 C5 119.13(9) y
C3 C4 H4B 121.2 ?
C5 C4 H4B 119.7 ?
N1 C5 C4 117.43(9) y
N1 C5 H5A 122.8 ?
C4 C5 H5A 119.8 ?
O2 C6 O1 120.75(10) y
O2 C6 C1 123.56(10) y
O1 C6 C1 115.66(8) y
N2 C7 C8 120.03(9) y
N2 C7 C12 117.12(8) y
C8 C7 C12 122.85(8) y
C9 C8 C7 120.51(10) y
C9 C8 H8A 120.1 ?
C7 C8 H8A 119.4 ?
C8 C9 C10 119.64(10) y
C8 C9 H9A 120.8 ?
C10 C9 H9A 119.5 ?
C9 C10 C11 119.01(11) y
C9 C10 H10A 121.1 ?
C11 C10 H10A 119.9 ?
N2 C11 C10 121.42(10) y
N2 C11 H11A 119.3 ?
C10 C11 H11A 119.2 ?
O4 C12 O3 124.01(10) y
O4 C12 C7 120.47(9) y
O3 C12 C7 115.52(8) y
N3 C13 C14 120.61(8) y
N3 C13 C18 115.93(8) y
C14 C13 C18 123.43(8) y
C15 C14 C13 118.77(9) y
C15 C14 H14A 121.2 ?
C13 C14 H14A 120.0 ?
C14 C15 C16 119.49(9) y
C14 C15 H15A 120.1 ?
C16 C15 H15A 120.4 ?
C17 C16 C15 119.05(10) y
C17 C16 H16A 120.6 ?
C15 C16 H16A 120.4 ?
N3 C17 C16 122.19(10) y
N3 C17 H17A 119.0 ?
C16 C17 H17A 118.8 ?
O6 C18 O5 121.10(9) y
O6 C18 C13 122.37(9) y
O5 C18 C13 116.52(8) y

loop_
_geom_bond_atom_site_label_1
_geom_bond_atom_site_label_2
_geom_bond_site_symmetry_2
_geom_bond_distance
_geom_bond_publ_flag
Mn1 O1 . 1.9094(8) y
Mn1 O5 . 1.9174(7) y
Mn1 O3 . 1.9274(9) y
Mn1 N1 . 2.1566(10) y
Mn1 N3 . 2.2215(8) y
Mn1 N2 . 2.2328(9) y
O1 C6 . 1.3223(13) y
O2 C6 . 1.2183(12) y
O3 C12 . 1.3237(12) y
O4 C12 . 1.2009(12) y
O4 H4A . .8500 ?
O5 C18 . 1.3066(11) y
O6 C18 . 1.2303(13) y
N1 C5 . 1.2849(12) y
N1 C1 . 1.3412(12) y
N2 C7 . 1.3429(12) y
N2 C11 . 1.3700(13) y
N3 C17 . 1.3334(12) y
N3 C13 . 1.3427(11) y
C1 C2 . 1.3674(13) y
C1 C6 . 1.4427(13) y
C2 C3 . 1.3895(16) y
C2 H2A . .9599 ?
C3 C4 . 1.3364(17) y
C3 H3A . .9602 ?
C4 C5 . 1.4139(14) y
C4 H4B . .9602 ?
C5 H5A . .9600 ?
C7 C8 . 1.4075(13) y
C7 C12 . 1.4455(13) y
C8 C9 . 1.3518(17) y
C8 H8A . .9600 ?
C9 C10 . 1.3801(19) y
C9 H9A . .9601 ?
C10 C11 . 1.3818(16) y
C10 H10A . .9600 ?
C11 H11A . .9602 ?
C13 C14 . 1.4074(13) y
C13 C18 . 1.4453(13) y
C14 C15 . 1.3687(15) y
C14 H14A . .9601 ?
C15 C16 . 1.3867(16) y
C15 H15A . .9600 ?
C16 C17 . 1.3652(15) y
C16 H16A . .9599 ?
C17 H17A . .9599 ?
O7 H7A . .9600 ?

loop_
_geom_hbond_atom_site_label_D
_geom_hbond_atom_site_label_H
_geom_hbond_atom_site_label_A
_geom_hbond_site_symmetry_A
_geom_hbond_distance_DH
_geom_hbond_distance_HA
_geom_hbond_distance_DA
_geom_hbond_angle_DHA
O4 H4A O7 1_555 .85 2.09 2.7672(19) 136.1
O7 H7A O5 6_556 .96 2.24 2.9473(17) 129.5

loop_
_geom_torsion_atom_site_label_1
_geom_torsion_atom_site_label_2
_geom_torsion_atom_site_label_3
_geom_torsion_atom_site_label_4
_geom_torsion
_geom_torsion_publ_flag
O5 Mn1 O1 C6 7.6(4) y
O3 Mn1 O1 C6 173.00(7) y
N1 Mn1 O1 C6 -6.43(7) y
N3 Mn1 O1 C6 -98.14(8) y
N2 Mn1 O1 C6 95.03(8) y
O1 Mn1 O3 C12 -77.70(7) y
O5 Mn1 O3 C12 101.02(7) y
N1 Mn1 O3 C12 -74.3(2) y
N3 Mn1 O3 C12 178.90(7) y
N2 Mn1 O3 C12 11.16(7) y
O1 Mn1 O5 C18 -117.5(3) y
O3 Mn1 O5 C18 77.18(7) y
N1 Mn1 O5 C18 -103.60(7) y
N3 Mn1 O5 C18 -10.64(7) y
N2 Mn1 O5 C18 155.18(7) y
O1 Mn1 N1 C5 -172.18(8) y
O5 Mn1 N1 C5 9.05(8) y
O3 Mn1 N1 C5 -175.59(15) y
N3 Mn1 N1 C5 -69.21(8) y
N2 Mn1 N1 C5 100.87(8) y
O1 Mn1 N1 C1 2.78(6) y
O5 Mn1 N1 C1 -175.99(6) y
O3 Mn1 N1 C1 -.6(2) y
N3 Mn1 N1 C1 105.75(6) y
N2 Mn1 N1 C1 -84.17(6) y
O1 Mn1 N2 C7 79.77(6) y
O5 Mn1 N2 C7 -105.31(6) y
O3 Mn1 N2 C7 -10.12(6) y
N1 Mn1 N2 C7 160.14(6) y
N3 Mn1 N2 C7 -53.94(12) y
O1 Mn1 N2 C11 -92.37(10) y
O5 Mn1 N2 C11 82.55(10) y
O3 Mn1 N2 C11 177.75(10) y
N1 Mn1 N2 C11 -12.00(10) y
N3 Mn1 N2 C11 133.92(11) y
O1 Mn1 N3 C17 -3.24(9) y
O5 Mn1 N3 C17 -178.24(9) y
O3 Mn1 N3 C17 86.14(9) y
N1 Mn1 N3 C17 -84.66(9) y
N2 Mn1 N3 C17 128.77(11) y
O1 Mn1 N3 C13 -176.36(6) y
O5 Mn1 N3 C13 8.65(6) y
O3 Mn1 N3 C13 -86.97(6) y
N1 Mn1 N3 C13 102.22(6) y
N2 Mn1 N3 C13 -44.34(12) y
C5 N1 C1 C2 -1.80(14) y
Mn1 N1 C1 C2 -176.69(7) y
C5 N1 C1 C6 175.78(9) y
Mn1 N1 C1 C6 .89(10) y
N1 C1 C2 C3 -1.25(14) y
C6 C1 C2 C3 -178.62(9) y
C1 C2 C3 C4 2.77(16) y
C2 C3 C4 C5 -1.45(15) y
C1 N1 C5 C4 3.12(14) y
Mn1 N1 C5 C4 177.14(6) y
C3 C4 C5 N1 -1.37(14) y
Mn1 O1 C6 O2 -169.17(9) y
Mn1 O1 C6 C1 8.82(11) y
N1 C1 C6 O2 171.79(10) y
C2 C1 C6 O2 -10.86(16) y
N1 C1 C6 O1 -6.14(13) y
C2 C1 C6 O1 171.21(9) y
C11 N2 C7 C8 .92(14) y
Mn1 N2 C7 C8 -172.40(7) y
C11 N2 C7 C12 -178.45(9) y
Mn1 N2 C7 C12 8.22(9) y
N2 C7 C8 C9 -.12(15) y
C12 C7 C8 C9 179.23(10) y
C7 C8 C9 C10 -1.20(18) y
C8 C9 C10 C11 1.7(2) y
C7 N2 C11 C10 -.43(16) y
Mn1 N2 C11 C10 170.99(9) y
C9 C10 C11 N2 -.88(19) y
Mn1 O3 C12 O4 169.92(9) y
Mn1 O3 C12 C7 -10.18(11) y
N2 C7 C12 O4 179.73(10) y
C8 C7 C12 O4 .37(15) y
N2 C7 C12 O3 -.17(12) y
C8 C7 C12 O3 -179.53(9) y
C17 N3 C13 C14 -2.01(13) y
Mn1 N3 C13 C14 172.03(7) y
C17 N3 C13 C18 179.99(9) y
Mn1 N3 C13 C18 -5.97(9) y
N3 C13 C14 C15 1.79(15) y
C18 C13 C14 C15 179.62(10) y
C13 C14 C15 C16 -1.45(16) y
C14 C15 C16 C17 1.36(16) y
C13 N3 C17 C16 1.95(14) y
Mn1 N3 C17 C16 -170.52(7) y
C15 C16 C17 N3 -1.62(15) y
Mn1 O5 C18 O6 -170.13(8) y
Mn1 O5 C18 C13 10.79(11) y
N3 C13 C18 O6 179.00(9) y
C14 C13 C18 O6 1.07(16) y
N3 C13 C18 O5 -1.93(13) y
C14 C13 C18 O5 -179.86(9) y
